data_7202466
loop_
_publ_author_name
'Pilar Garc\'ia'
'Slimane Dahaoui'
'Claudine Katan'
'Mohamed Souhassou'
'Claude Lecomte'

_publ_section_title
;
 On the accurate estimation of intermolecular interactions and charge
 transfer: the case of TTF-CA
;
_journal_name_full 'Faraday Discussions'
_journal_page_first 217
_journal_paper_doi 10.1039/b606642a
_journal_volume 135
_journal_year 2007
_chemical_formula_moiety 'C6 H4 S4, C6 Cl4 O2'
_chemical_formula_sum 'C12 H4 Cl4 O2 S4'
_chemical_formula_weight 450.19
_chemical_name_common Tetrathiafulvalene-p-chloranil
_chemical_name_systematic
;
Tetrathiafulvalene-p-chloranil
;
_space_group_IT_number 14
_symmetry_cell_setting monoclinic
_symmetry_space_group_name_Hall '-P 2yn'
_symmetry_space_group_name_H-M 'P 1 21/n 1'
_atom_sites_solution_hydrogens geom
_atom_sites_solution_primary direct
_atom_sites_solution_secondary difmap
_audit_creation_method SHELXL-97
_cell_angle_alpha 90.00
_cell_angle_beta 99.15(3)
_cell_angle_gamma 90.00
_cell_formula_units_Z 2
_cell_length_a 7.2297(5)
_cell_length_b 7.5933(5)
_cell_length_c 14.4980(9)
_cell_measurement_reflns_used 9237
_cell_measurement_temperature 105(2)
_cell_measurement_theta_max 53.92
_cell_measurement_theta_min 2.85
_cell_volume 785.77(11)
_computing_cell_refinement 'DENZO (Z. Otwinowski)'
_computing_data_collection 'DENZO (Z. Otwinowski)'
_computing_data_reduction 'DENZO (Z. Otwinowski)'
_computing_molecular_graphics 'ORTEP (L. Farrugia, 1997) '
_computing_publication_material 'WingX (L. Farrugia, 1999)'
_computing_structure_refinement 'MOLLY (Hansen and Coppens,1978)'
_computing_structure_solution 'SHELXL-97 (Sheldrick, 1997)'
_diffrn_ambient_temperature 105(2)
_diffrn_measured_fraction_theta_full 0.954
_diffrn_measured_fraction_theta_max 0.954
_diffrn_measurement_device_type 'Enraf-Nonius difractometer'
_diffrn_measurement_method '/w scan'
_diffrn_radiation_monochromator graphite
_diffrn_radiation_source 'fine-focus sealed tube'
_diffrn_radiation_type MoK\a
_diffrn_radiation_wavelength 0.71073
_diffrn_reflns_av_R_equivalents 0.0000
_diffrn_reflns_av_sigmaI/netI 0.0569
_diffrn_reflns_limit_h_max 15
_diffrn_reflns_limit_h_min -16
_diffrn_reflns_limit_k_max 17
_diffrn_reflns_limit_k_min 0
_diffrn_reflns_limit_l_max 32
_diffrn_reflns_limit_l_min 0
_diffrn_reflns_number 9237
_diffrn_reflns_theta_full 53.92
_diffrn_reflns_theta_max 53.92
_diffrn_reflns_theta_min 2.85
_exptl_absorpt_coefficient_mu 1.284
_exptl_absorpt_correction_T_max 0.877
_exptl_absorpt_correction_T_min 0.705
_exptl_absorpt_correction_type numerical
_exptl_absorpt_process_details
;
'de Titta, 1985'
;
_exptl_crystal_colour black
_exptl_crystal_density_diffrn 1.903
_exptl_crystal_density_method 'not measured'
_exptl_crystal_description prismatic
_exptl_crystal_F_000 448
_exptl_crystal_size_max 0.36
_exptl_crystal_size_mid 0.30
_exptl_crystal_size_min 0.16
_refine_diff_density_max 0.126
_refine_diff_density_min -0.107
_refine_diff_density_rms 0.032
_refine_ls_extinction_coef 0.0631(8)
_refine_ls_extinction_expression 'P.J. Becker and P. Coppens, Acta Cryst. A,30,129 (1974) '
_refine_ls_extinction_method isotropic
_refine_ls_goodness_of_fit_ref 0.87
_refine_ls_hydrogen_treatment mixed
_refine_ls_matrix_type full
_refine_ls_number_parameters 328
_refine_ls_number_reflns 6270
_refine_ls_number_restraints 0
_refine_ls_restrained_S_all 0.80
_refine_ls_R_factor_all 0.0286
_refine_ls_R_factor_gt 0.0141
_refine_ls_shift/su_max 0.1
_refine_ls_shift/su_mean 0.01
_refine_ls_structure_factor_coef F
_refine_ls_weighting_details 'calc w=1/sig^2'
_refine_ls_weighting_scheme calc
_refine_ls_wR_factor_gt 0.0187
_refine_ls_wR_factor_ref 0.0257
_reflns_number_gt 6270
_reflns_number_total 9237
_reflns_threshold_expression >3sigma(I)
_cod_data_source_file b606642a.txt
_cod_data_source_block ttf-ca-105k-molly
_cod_depositor_comments
;
The following automatic conversions were performed:
'_symmetry_cell_setting' value 'Monoclinic' changed to 'monoclinic'
according to '/home/saulius/struct/CIF-dictionaries/cif_core.dic'
dictionary named 'cif_core.dic' version 2.4.1 from 2010-06-29.

Automatic conversion script
Id: cif_fix_enum 1527 2010-12-29 10:47:43Z saulius 
;
_cod_original_cell_volume 785.78(11)
_cod_original_sg_symbol_H-M 'P 21/n'
_cod_database_code 7202466

loop_
_symmetry_equiv_pos_as_xyz
'x, y, z'
'-x+1/2, y+1/2, -z+1/2'
'-x, -y, -z'
'x-1/2, -y-1/2, z-1/2'

loop_
_atom_site_label
_atom_site_type_symbol
_atom_site_fract_x
_atom_site_fract_y
_atom_site_fract_z
_atom_site_U_iso_or_equiv
_atom_site_adp_type
_atom_site_occupancy
_atom_site_symmetry_multiplicity
_atom_site_calc_flag
_atom_site_refinement_flags
_atom_site_disorder_assembly
_atom_site_disorder_group
S4 S 0.38492(2) 0.236541(18) 0.016058(10) 0.01238(2) Uani 1 1 d . . .
S5 S 0.441757(19) 0.441863(19) -0.150103(9) 0.01182(2) Uani 1 1 d . . .
C1 C 0.31047(8) 0.14212(7) -0.09341(4) 0.01357(7) Uani 1 1 d . . .
H6 H 0.2538(13) 0.0241(14) -0.0946(8) 0.031(3) Uiso 1 1 d . . .
C2 C 0.46242(7) 0.43279(7) -0.02837(3) 0.01151(7) Uani 1 1 d . . .
C3 C 0.33570(8) 0.23636(8) -0.16838(4) 0.01356(7) Uani 1 1 d . . .
H7 H 0.3006(13) 0.2016(14) -0.2326(7) 0.023(2) Uiso 1 1 d . . .
C15 C 0.04414(7) 0.63945(7) -0.06243(3) 0.01109(6) Uani 1 1 d . . .
C16 C -0.04362(7) 0.47124(7) -0.09896(3) 0.01082(6) Uani 1 1 d . . .
C17 C -0.08015(7) 0.34066(6) -0.04081(3) 0.01063(6) Uani 1 1 d . . .
O18 O 0.08922(7) 0.75295(6) -0.11435(3) 0.01539(7) Uani 1 1 d . . .
Cl19 Cl -0.087197(19) 0.45033(2) -0.217658(9) 0.01472(2) Uani 1 1 d . . .
Cl20 Cl -0.169303(19) 0.142674(18) -0.081909(10) 0.01363(2) Uani 1 1 d . . .

loop_
_atom_site_aniso_label
_atom_site_aniso_U_11
_atom_site_aniso_U_22
_atom_site_aniso_U_33
_atom_site_aniso_U_23
_atom_site_aniso_U_13
_atom_site_aniso_U_12
S4 0.01569(5) 0.00934(4) 0.01214(5) 0.00141(4) 0.00231(4) -0.00182(4)
S5 0.01303(5) 0.01261(5) 0.00987(4) 0.00091(4) 0.00197(3) -0.00066(4)
C1 0.01394(18) 0.01068(16) 0.01625(19) -0.00282(14) 0.00284(15) -0.00150(14)
C2 0.01515(17) 0.00914(15) 0.01016(15) 0.00051(12) 0.00179(13) -0.00165(13)
C3 0.01380(18) 0.01391(18) 0.01295(17) -0.00360(14) 0.00205(14) -0.00049(15)
C15 0.01332(16) 0.01010(15) 0.01023(15) 0.00149(12) 0.00302(12) -0.00083(13)
C16 0.01253(16) 0.01127(16) 0.00875(14) 0.00082(12) 0.00193(12) -0.00098(12)
C17 0.01204(16) 0.00961(15) 0.01044(15) 0.00042(12) 0.00237(12) -0.00141(12)
O18 0.02163(18) 0.01249(15) 0.01287(14) 0.00320(11) 0.00525(13) -0.00305(13)
Cl19 0.01628(5) 0.01897(6) 0.00862(4) 0.00105(4) 0.00108(3) -0.00287(4)
Cl20 0.01538(5) 0.01097(4) 0.01431(5) -0.00118(3) 0.00170(4) -0.00316(3)

loop_
_atom_type_symbol
_atom_type_description
_atom_type_scat_dispersion_real
_atom_type_scat_dispersion_imag
_atom_type_scat_source
C C 0.0033 0.0016 'International Tables Vol C Tables 4.2.6.8 and 6.1.1.4'
H H 0.0000 0.0000 'International Tables Vol C Tables 4.2.6.8 and 6.1.1.4'
O O 0.0106 0.0060 'International Tables Vol C Tables 4.2.6.8 and 6.1.1.4'
S S 0.1246 0.1234 'International Tables Vol C Tables 4.2.6.8 and 6.1.1.4'
Cl Cl 0.1484 0.1585 'International Tables Vol C Tables 4.2.6.8 and 6.1.1.4'

loop_
_geom_angle_atom_site_label_1
_geom_angle_atom_site_label_2
_geom_angle_atom_site_label_3
_geom_angle
_geom_angle_site_symmetry_1
_geom_angle_site_symmetry_3
_geom_angle_publ_flag
C1 S4 C2 94.91(3) . . ?
C3 S5 C2 94.77(3) . . ?
C3 C1 S4 117.16(4) . . ?
C3 C1 H6 125.6(6) . . ?
S4 C1 H6 117.2(6) . . ?
C2 C2 S4 122.26(5) 3_665 . ?
C2 C2 S5 122.64(5) 3_665 . ?
S4 C2 S5 115.08(3) . . ?
C1 C3 S5 118.01(4) . . ?
C1 C3 H7 126.2(6) . . ?
S5 C3 H7 115.8(6) . . ?
O18 C15 C16 121.82(5) . . ?
O18 C15 C17 121.85(5) . 3_565 ?
C16 C15 C17 116.30(4) . 3_565 ?
C17 C16 C15 121.46(4) . . ?
C17 C16 Cl19 122.44(4) . . ?
C15 C16 Cl19 116.06(4) . . ?
C16 C17 C15 122.17(5) . 3_565 ?
C16 C17 Cl20 121.88(4) . . ?
C15 C17 Cl20 115.95(4) 3_565 . ?

loop_
_geom_bond_atom_site_label_1
_geom_bond_atom_site_label_2
_geom_bond_distance
_geom_bond_site_symmetry_2
_geom_bond_publ_flag
S4 C1 1.7467(6) . ?
S4 C2 1.7504(5) . ?
S5 C3 1.7402(6) . ?
S5 C2 1.7488(5) . ?
C1 C3 1.3378(8) . ?
C1 H6 0.985(11) . ?
C2 C2 1.3681(10) 3_665 ?
C3 H7 0.963(10) . ?
C15 O18 1.2221(6) . ?
C15 C16 1.4858(7) . ?
C15 C17 1.4856(7) 3_565 ?
C16 C17 1.3545(7) . ?
C16 Cl19 1.7068(5) . ?
C17 C15 1.4856(7) 3_565 ?
C17 Cl20 1.7054(5) . ?
